data_7051921
loop_
_publ_author_name
'Bhogala, Balakrishna R.'
'Nangia, Ashwini'

_publ_section_title
;
 Ternary and quaternary co-crystals of
 1,3-cis,5-cis-cyclohexanetricarboxylic acid and
 4,4&#x2032;-bipyridines
;
_journal_issue 5
_journal_name_full 'New Journal of Chemistry'
_journal_page_first 800
_journal_paper_doi 10.1039/b800293b
_journal_volume 32
_journal_year 2008
_chemical_formula_moiety (C9H12O6),(C12H12N2),0.5(C14H16N2),0.5(C8H10)
_chemical_formula_sum 'C32 H37 N3 O6'
_chemical_formula_weight 559.65
_chemical_melting_point 412
_chemical_name_systematic
;
cis,cis-1,3,5-cyclohexanetricarboxylic acid
- 1,2-bis(4-pyridyl)ethane - 1,4-bis(4-pyridyl)butane - p-xylene
;
_space_group_IT_number 2
_symmetry_cell_setting triclinic
_symmetry_space_group_name_Hall '-P 1'
_symmetry_space_group_name_H-M 'P -1'
_atom_sites_solution_hydrogens geom
_atom_sites_solution_primary direct
_atom_sites_solution_secondary difmap
_audit_creation_method SHELXL-97
_cell_angle_alpha 86.1000(10)
_cell_angle_beta 84.5600(10)
_cell_angle_gamma 82.1230(10)
_cell_formula_units_Z 2
_cell_length_a 5.7110(4)
_cell_length_b 14.1003(10)
_cell_length_c 18.3960(13)
_cell_measurement_reflns_used 6091
_cell_measurement_temperature 100(2)
_cell_measurement_theta_max 27.84
_cell_measurement_theta_min 2.59
_cell_volume 1458.51(18)
_computing_cell_refinement 'Bruker SMART'
_computing_data_collection 'Bruker SMART'
_computing_data_reduction 'Bruker SAINT'
_computing_molecular_graphics 'Bruker SHELXTL'
_computing_publication_material 'Bruker SHELXTL'
_computing_structure_refinement 'SHELXL-97 (Sheldrick, 1997)'
_computing_structure_solution 'SHELXS-97 (Sheldrick, 1990)'
_diffrn_ambient_temperature 373(2)
_diffrn_measured_fraction_theta_full 0.997
_diffrn_measured_fraction_theta_max 0.997
_diffrn_measurement_device_type 'CCD area detector'
_diffrn_measurement_method 'phi and omega scans'
_diffrn_radiation_monochromator graphite
_diffrn_radiation_source 'fine-focus sealed tube'
_diffrn_radiation_type MoK\a
_diffrn_radiation_wavelength 0.71073
_diffrn_reflns_av_R_equivalents 0.0257
_diffrn_reflns_av_sigmaI/netI 0.0293
_diffrn_reflns_limit_h_max 7
_diffrn_reflns_limit_h_min -7
_diffrn_reflns_limit_k_max 17
_diffrn_reflns_limit_k_min -17
_diffrn_reflns_limit_l_max 19
_diffrn_reflns_limit_l_min -22
_diffrn_reflns_number 17524
_diffrn_reflns_theta_full 26.05
_diffrn_reflns_theta_max 26.05
_diffrn_reflns_theta_min 1.46
_exptl_absorpt_coefficient_mu 0.088
_exptl_absorpt_correction_T_max 0.9886
_exptl_absorpt_correction_T_min 0.9571
_exptl_absorpt_correction_type multi-scan
_exptl_absorpt_process_details 'SADABS - Bruker Nonius area detector scaling and absorption correction - V2.10'
_exptl_crystal_colour colourless
_exptl_crystal_density_diffrn 1.274
_exptl_crystal_density_method 'not measured'
_exptl_crystal_description block
_exptl_crystal_F_000 596
_exptl_crystal_size_max 0.50
_exptl_crystal_size_mid 0.39
_exptl_crystal_size_min 0.13
_refine_diff_density_max 1.057
_refine_diff_density_min -0.448
_refine_diff_density_rms 0.059
_refine_ls_extinction_method none
_refine_ls_goodness_of_fit_ref 1.040
_refine_ls_hydrogen_treatment mixed
_refine_ls_matrix_type full
_refine_ls_number_parameters 383
_refine_ls_number_reflns 5730
_refine_ls_number_restraints 0
_refine_ls_restrained_S_all 1.040
_refine_ls_R_factor_all 0.0722
_refine_ls_R_factor_gt 0.0641
_refine_ls_shift/su_max 0.000
_refine_ls_shift/su_mean 0.000
_refine_ls_structure_factor_coef Fsqd
_refine_ls_weighting_details 'calc w=1/[\s^2^(Fo^2^)+(0.0836P)^2^+1.2295P] where P=(Fo^2^+2Fc^2^)/3'
_refine_ls_weighting_scheme calc
_refine_ls_wR_factor_gt 0.1637
_refine_ls_wR_factor_ref 0.1704
_reflns_number_gt 5007
_reflns_number_total 5730
_reflns_threshold_expression >2sigma(I)
_cod_data_source_file b800293b.txt
_cod_data_source_block 5a
_cod_database_code 7051921

loop_
_symmetry_equiv_pos_as_xyz
'x, y, z'
'-x, -y, -z'

loop_
_atom_site_label
_atom_site_type_symbol
_atom_site_fract_x
_atom_site_fract_y
_atom_site_fract_z
_atom_site_U_iso_or_equiv
_atom_site_adp_type
_atom_site_occupancy
_atom_site_symmetry_multiplicity
_atom_site_calc_flag
_atom_site_refinement_flags
_atom_site_disorder_assembly
_atom_site_disorder_group
N30 N -0.2090(3) 0.32623(12) 0.42122(9) 0.0250(4) Uani 1 1 d . . .
C34 C -0.0510(4) 0.16348(14) 0.45011(11) 0.0243(4) Uani 1 1 d . . .
H34 H -0.0619 0.0987 0.4471 0.029 Uiso 1 1 calc R . .
C35 C -0.2156(4) 0.23202(14) 0.42015(11) 0.0247(4) Uani 1 1 d . . .
H35 H -0.3381 0.2116 0.3980 0.030 Uiso 1 1 calc R . .
C31 C -0.0299(4) 0.35380(14) 0.45305(12) 0.0268(5) Uani 1 1 d . . .
H31 H -0.0200 0.4190 0.4536 0.032 Uiso 1 1 calc R . .
C36 C 0.3078(4) 0.11993(14) 0.52277(11) 0.0248(4) Uani 1 1 d . . .
H36A H 0.2284 0.0951 0.5676 0.030 Uiso 1 1 calc R . .
H36B H 0.4342 0.1529 0.5362 0.030 Uiso 1 1 calc R . .
C37 C 0.4180(3) 0.03561(13) 0.47792(11) 0.0230(4) Uani 1 1 d . . .
H37A H 0.2932 0.0034 0.4624 0.028 Uiso 1 1 calc R . .
H37B H 0.5073 0.0591 0.4345 0.028 Uiso 1 1 calc R . .
C33 C 0.1317(3) 0.19208(14) 0.48484(11) 0.0220(4) Uani 1 1 d . . .
C32 C 0.1409(4) 0.28978(14) 0.48515(12) 0.0260(4) Uani 1 1 d . . .
H32 H 0.2616 0.3122 0.5069 0.031 Uiso 1 1 calc R . .
N22 N 0.4096(4) 0.32414(15) -0.03982(11) 0.0376(5) Uani 1 1 d . . .
N16 N 0.5175(4) 0.08313(13) 0.27268(11) 0.0337(4) Uani 1 1 d . . .
C25 C 0.6429(4) 0.36560(15) 0.07846(12) 0.0286(5) Uani 1 1 d . . .
C19 C 0.5993(4) 0.27173(15) 0.23421(11) 0.0279(5) Uani 1 1 d . . .
C17 C 0.3498(4) 0.15619(17) 0.28617(12) 0.0328(5) Uani 1 1 d . . .
H17 H 0.2036 0.1434 0.3085 0.039 Uiso 1 1 calc R . .
C18 C 0.3836(4) 0.25121(16) 0.26833(12) 0.0320(5) Uani 1 1 d . . .
H18 H 0.2623 0.3006 0.2792 0.038 Uiso 1 1 calc R . .
C26 C 0.7413(4) 0.29587(17) 0.03164(13) 0.0342(5) Uani 1 1 d . . .
H26 H 0.8884 0.2611 0.0391 0.041 Uiso 1 1 calc R . .
C20 C 0.7697(4) 0.19450(17) 0.22039(13) 0.0349(5) Uani 1 1 d . . .
H20 H 0.9171 0.2045 0.1973 0.042 Uiso 1 1 calc R . .
C28 C 0.7748(5) 0.39037(17) 0.14054(13) 0.0362(5) Uani 1 1 d . . .
H28A H 0.8002 0.4571 0.1337 0.043 Uiso 1 1 calc R . .
H28B H 0.9291 0.3517 0.1390 0.043 Uiso 1 1 calc R . .
C29 C 0.6438(5) 0.37418(16) 0.21541(13) 0.0376(6) Uani 1 1 d . . .
H29A H 0.7352 0.3937 0.2523 0.045 Uiso 1 1 calc R . .
H29B H 0.4925 0.4151 0.2174 0.045 Uiso 1 1 calc R . .
C24 C 0.4206(4) 0.41346(16) 0.06500(13) 0.0332(5) Uani 1 1 d . . .
H24 H 0.3458 0.4605 0.0955 0.040 Uiso 1 1 calc R . .
C23 C 0.3121(4) 0.39046(17) 0.00598(13) 0.0345(5) Uani 1 1 d . . .
H23 H 0.1631 0.4229 -0.0023 0.041 Uiso 1 1 calc R . .
C27 C 0.6210(4) 0.2779(2) -0.02609(13) 0.0410(6) Uani 1 1 d . . .
H27 H 0.6913 0.2309 -0.0573 0.049 Uiso 1 1 calc R . .
C21 C 0.7239(4) 0.10333(17) 0.24027(14) 0.0386(6) Uani 1 1 d . . .
H21 H 0.8433 0.0528 0.2306 0.046 Uiso 1 1 calc R . .
C39 C 0.1454(9) 0.0355(4) 0.0444(2) 0.0915(15) Uani 1 1 d . . .
C38 C 0.1261(9) 0.0682(4) -0.0264(3) 0.0956(14) Uani 1 1 d . . .
H38 H 0.2178 0.1156 -0.0446 0.115 Uiso 1 1 calc R . .
C40 C 0.0225(12) -0.0360(4) 0.0746(3) 0.119(2) Uani 1 1 d . . .
H40 H 0.0349 -0.0613 0.1223 0.142 Uiso 1 1 calc R . .
C41 C 0.3082(10) 0.0804(6) 0.0877(4) 0.157(3) Uani 1 1 d . . .
H41A H 0.2458 0.1463 0.0944 0.236 Uiso 1 1 calc R . .
H41B H 0.4628 0.0770 0.0618 0.236 Uiso 1 1 calc R . .
H41C H 0.3196 0.0465 0.1346 0.236 Uiso 1 1 calc R . .
O6 O 0.4364(3) 0.45494(10) 0.38109(9) 0.0292(4) Uani 1 1 d . . .
O1 O 0.0430(3) 0.58659(11) 0.14188(9) 0.0358(4) Uani 1 1 d . . .
O4 O 0.4416(3) 0.90111(12) 0.29842(10) 0.0402(4) Uani 1 1 d . . .
O3 O 0.0774(3) 0.96317(11) 0.33927(10) 0.0395(4) Uani 1 1 d . . .
O5 O 0.6761(3) 0.56340(11) 0.39512(10) 0.0393(4) Uani 1 1 d . . .
C15 C 0.4885(4) 0.54359(14) 0.37887(11) 0.0240(4) Uani 1 1 d . . .
C10 C 0.3533(4) 0.71864(14) 0.35390(12) 0.0253(4) Uani 1 1 d . . .
H10A H 0.3805 0.7316 0.4033 0.030 Uiso 1 1 calc R . .
H10B H 0.4991 0.7237 0.3231 0.030 Uiso 1 1 calc R . .
C11 C 0.2899(4) 0.61704(13) 0.35316(11) 0.0222(4) Uani 1 1 d . . .
H11 H 0.1496 0.6123 0.3876 0.027 Uiso 1 1 calc R . .
C14 C 0.2193(4) 0.89469(14) 0.32290(12) 0.0283(5) Uani 1 1 d . . .
O2 O -0.2395(4) 0.70856(16) 0.16227(12) 0.0609(7) Uani 1 1 d . . .
C12 C 0.2262(4) 0.59531(14) 0.27742(11) 0.0237(4) Uani 1 1 d . . .
H12A H 0.3642 0.5965 0.2425 0.028 Uiso 1 1 calc R . .
H12B H 0.1780 0.5318 0.2794 0.028 Uiso 1 1 calc R . .
C9 C 0.1567(4) 0.79320(13) 0.32666(11) 0.0241(4) Uani 1 1 d . . .
H9 H 0.0153 0.7906 0.3610 0.029 Uiso 1 1 calc R . .
C7 C 0.0252(4) 0.66945(14) 0.25290(11) 0.0247(4) Uani 1 1 d . . .
H7 H -0.1108 0.6662 0.2893 0.030 Uiso 1 1 calc R . .
C8 C 0.0927(4) 0.77132(14) 0.25106(11) 0.0261(4) Uani 1 1 d . . .
H8A H 0.2270 0.7771 0.2153 0.031 Uiso 1 1 calc R . .
H8B H -0.0394 0.8173 0.2366 0.031 Uiso 1 1 calc R . .
C13 C -0.0529(4) 0.64919(15) 0.17991(12) 0.0284(5) Uani 1 1 d . . .
H6 H 0.566(6) 0.410(2) 0.3971(17) 0.057(9) Uiso 1 1 d . . .
H4 H 0.465(6) 0.966(2) 0.2932(17) 0.062(9) Uiso 1 1 d . . .
H2 H -0.284(6) 0.692(3) 0.125(2) 0.070(11) Uiso 1 1 d . . .

loop_
_atom_site_aniso_label
_atom_site_aniso_U_11
_atom_site_aniso_U_22
_atom_site_aniso_U_33
_atom_site_aniso_U_23
_atom_site_aniso_U_13
_atom_site_aniso_U_12
N30 0.0260(9) 0.0206(8) 0.0274(9) 0.0018(7) -0.0058(7) 0.0013(7)
C34 0.0262(10) 0.0175(9) 0.0288(11) -0.0008(8) -0.0053(8) -0.0004(8)
C35 0.0241(10) 0.0223(10) 0.0281(11) -0.0012(8) -0.0072(8) -0.0013(8)
C31 0.0288(11) 0.0167(9) 0.0346(12) -0.0002(8) -0.0055(9) -0.0008(8)
C36 0.0254(10) 0.0216(10) 0.0268(11) -0.0018(8) -0.0087(8) 0.0038(8)
C37 0.0230(10) 0.0186(9) 0.0275(11) -0.0011(8) -0.0085(8) 0.0012(8)
C33 0.0222(10) 0.0207(10) 0.0217(10) -0.0018(8) -0.0006(8) 0.0020(8)
C32 0.0245(10) 0.0227(10) 0.0315(11) -0.0037(8) -0.0077(8) -0.0009(8)
N22 0.0348(11) 0.0488(12) 0.0301(10) -0.0017(9) -0.0111(8) -0.0031(9)
N16 0.0410(11) 0.0266(10) 0.0336(11) 0.0045(8) -0.0076(8) -0.0047(8)
C25 0.0343(12) 0.0282(11) 0.0249(11) 0.0066(8) -0.0035(9) -0.0134(9)
C19 0.0393(12) 0.0271(11) 0.0190(10) -0.0006(8) -0.0097(8) -0.0058(9)
C17 0.0291(11) 0.0413(13) 0.0285(12) 0.0028(9) -0.0037(9) -0.0082(10)
C18 0.0343(12) 0.0323(12) 0.0274(11) -0.0040(9) -0.0049(9) 0.0049(9)
C26 0.0289(12) 0.0412(13) 0.0318(12) -0.0022(10) -0.0068(9) 0.0004(10)
C20 0.0288(12) 0.0400(13) 0.0340(12) 0.0044(10) -0.0004(9) -0.0028(10)
C28 0.0494(14) 0.0313(12) 0.0323(12) 0.0027(9) -0.0078(10) -0.0203(10)
C29 0.0566(16) 0.0302(12) 0.0288(12) -0.0041(9) -0.0054(11) -0.0127(11)
C24 0.0385(13) 0.0249(11) 0.0352(12) 0.0003(9) 0.0040(10) -0.0068(9)
C23 0.0296(12) 0.0338(12) 0.0392(13) 0.0102(10) -0.0072(10) -0.0040(9)
C27 0.0376(13) 0.0526(15) 0.0323(13) -0.0118(11) -0.0081(10) 0.0036(11)
C21 0.0393(13) 0.0308(12) 0.0417(14) 0.0033(10) -0.0015(10) 0.0059(10)
C39 0.101(3) 0.095(3) 0.064(3) -0.026(2) -0.010(2) 0.050(3)
C38 0.099(3) 0.093(3) 0.082(3) -0.027(3) 0.012(3) 0.030(3)
C40 0.148(5) 0.083(3) 0.099(4) -0.013(3) 0.016(4) 0.062(3)
C41 0.099(4) 0.219(7) 0.151(6) -0.095(5) -0.042(4) 0.051(4)
O6 0.0291(8) 0.0175(7) 0.0414(9) 0.0034(6) -0.0136(7) 0.0007(6)
O1 0.0417(9) 0.0326(8) 0.0345(9) -0.0124(7) -0.0122(7) 0.0011(7)
O4 0.0430(10) 0.0221(8) 0.0539(11) 0.0009(7) 0.0034(8) -0.0051(7)
O3 0.0401(9) 0.0202(8) 0.0574(11) -0.0058(7) -0.0081(8) 0.0034(7)
O5 0.0317(9) 0.0242(8) 0.0642(12) 0.0041(7) -0.0226(8) -0.0020(6)
C15 0.0269(11) 0.0198(9) 0.0246(10) 0.0006(8) -0.0056(8) 0.0001(8)
C10 0.0289(11) 0.0184(10) 0.0292(11) -0.0022(8) -0.0103(8) 0.0005(8)
C11 0.0231(10) 0.0179(9) 0.0252(10) -0.0012(8) -0.0050(8) 0.0011(7)
C14 0.0367(12) 0.0198(10) 0.0282(11) 0.0001(8) -0.0103(9) 0.0016(9)
O2 0.0576(13) 0.0739(15) 0.0497(12) -0.0291(11) -0.0368(10) 0.0317(11)
C12 0.0248(10) 0.0183(9) 0.0279(11) -0.0039(8) -0.0065(8) 0.0019(8)
C9 0.0279(11) 0.0169(9) 0.0268(11) -0.0012(8) -0.0055(8) 0.0021(8)
C7 0.0250(10) 0.0225(10) 0.0263(11) -0.0041(8) -0.0063(8) 0.0020(8)
C8 0.0298(11) 0.0209(10) 0.0267(11) -0.0010(8) -0.0074(8) 0.0035(8)
C13 0.0283(11) 0.0273(11) 0.0305(11) -0.0018(9) -0.0094(9) -0.0020(9)

loop_
_atom_type_symbol
_atom_type_description
_atom_type_scat_dispersion_real
_atom_type_scat_dispersion_imag
_atom_type_scat_source
C C 0.0033 0.0016 'International Tables Vol C Tables 4.2.6.8 and 6.1.1.4'
H H 0.0000 0.0000 'International Tables Vol C Tables 4.2.6.8 and 6.1.1.4'
N N 0.0061 0.0033 'International Tables Vol C Tables 4.2.6.8 and 6.1.1.4'
O O 0.0106 0.0060 'International Tables Vol C Tables 4.2.6.8 and 6.1.1.4'

loop_
_geom_angle_atom_site_label_1
_geom_angle_atom_site_label_2
_geom_angle_atom_site_label_3
_geom_angle
_geom_angle_site_symmetry_1
_geom_angle_site_symmetry_3
_geom_angle_publ_flag
C35 N30 C31 117.02(17) . . ?
C35 C34 C33 119.42(18) . . ?
C35 C34 H34 120.3 . . ?
C33 C34 H34 120.3 . . ?
N30 C35 C34 123.61(19) . . ?
N30 C35 H35 118.2 . . ?
C34 C35 H35 118.2 . . ?
N30 C31 C32 123.03(18) . . ?
N30 C31 H31 118.5 . . ?
C32 C31 H31 118.5 . . ?
C33 C36 C37 115.14(17) . . ?
C33 C36 H36A 108.5 . . ?
C37 C36 H36A 108.5 . . ?
C33 C36 H36B 108.5 . . ?
C37 C36 H36B 108.5 . . ?
H36A C36 H36B 107.5 . . ?
C37 C37 C36 111.2(2) 2_656 . ?
C37 C37 H37A 109.4 2_656 . ?
C36 C37 H37A 109.4 . . ?
C37 C37 H37B 109.4 2_656 . ?
C36 C37 H37B 109.4 . . ?
H37A C37 H37B 108.0 . . ?
C32 C33 C34 117.06(18) . . ?
C32 C33 C36 121.42(18) . . ?
C34 C33 C36 121.49(17) . . ?
C31 C32 C33 119.83(19) . . ?
C31 C32 H32 120.1 . . ?
C33 C32 H32 120.1 . . ?
C27 N22 C23 117.0(2) . . ?
C17 N16 C21 117.37(19) . . ?
C26 C25 C24 117.2(2) . . ?
C26 C25 C28 121.1(2) . . ?
C24 C25 C28 121.7(2) . . ?
C20 C19 C18 116.5(2) . . ?
C20 C19 C29 122.5(2) . . ?
C18 C19 C29 120.9(2) . . ?
N16 C17 C18 122.8(2) . . ?
N16 C17 H17 118.6 . . ?
C18 C17 H17 118.6 . . ?
C19 C18 C17 119.5(2) . . ?
C19 C18 H18 120.2 . . ?
C17 C18 H18 120.2 . . ?
C27 C26 C25 119.6(2) . . ?
C27 C26 H26 120.2 . . ?
C25 C26 H26 120.2 . . ?
C21 C20 C19 120.5(2) . . ?
C21 C20 H20 119.7 . . ?
C19 C20 H20 119.7 . . ?
C25 C28 C29 113.11(19) . . ?
C25 C28 H28A 109.0 . . ?
C29 C28 H28A 109.0 . . ?
C25 C28 H28B 109.0 . . ?
C29 C28 H28B 109.0 . . ?
H28A C28 H28B 107.8 . . ?
C19 C29 C28 114.47(19) . . ?
C19 C29 H29A 108.6 . . ?
C28 C29 H29A 108.6 . . ?
C19 C29 H29B 108.6 . . ?
C28 C29 H29B 108.6 . . ?
H29A C29 H29B 107.6 . . ?
C23 C24 C25 119.3(2) . . ?
C23 C24 H24 120.4 . . ?
C25 C24 H24 120.4 . . ?
N22 C23 C24 123.3(2) . . ?
N22 C23 H23 118.3 . . ?
C24 C23 H23 118.3 . . ?
N22 C27 C26 123.6(2) . . ?
N22 C27 H27 118.2 . . ?
C26 C27 H27 118.2 . . ?
N16 C21 C20 123.3(2) . . ?
N16 C21 H21 118.3 . . ?
C20 C21 H21 118.3 . . ?
C38 C39 C40 120.9(5) . . ?
C38 C39 C41 117.7(6) . . ?
C40 C39 C41 121.5(6) . . ?
C39 C38 C40 125.4(5) . 2 ?
C39 C38 H38 117.3 . . ?
C40 C38 H38 117.3 2 . ?
C39 C40 C38 113.7(5) . 2 ?
C39 C40 H40 123.1 . . ?
C38 C40 H40 123.1 2 . ?
C39 C41 H41A 109.5 . . ?
C39 C41 H41B 109.5 . . ?
H41A C41 H41B 109.5 . . ?
C39 C41 H41C 109.5 . . ?
H41A C41 H41C 109.5 . . ?
H41B C41 H41C 109.5 . . ?
C15 O6 H6 111.1(18) . . ?
C14 O4 H4 109.4(19) . . ?
O5 C15 O6 123.31(18) . . ?
O5 C15 C11 123.99(18) . . ?
O6 C15 C11 112.70(17) . . ?
C9 C10 C11 111.62(16) . . ?
C9 C10 H10A 109.3 . . ?
C11 C10 H10A 109.3 . . ?
C9 C10 H10B 109.3 . . ?
C11 C10 H10B 109.3 . . ?
H10A C10 H10B 108.0 . . ?
C15 C11 C10 111.11(16) . . ?
C15 C11 C12 110.87(16) . . ?
C10 C11 C12 111.57(16) . . ?
C15 C11 H11 107.7 . . ?
C10 C11 H11 107.7 . . ?
C12 C11 H11 107.7 . . ?
O3 C14 O4 123.4(2) . . ?
O3 C14 C9 123.1(2) . . ?
O4 C14 C9 113.55(18) . . ?
C13 O2 H2 109(3) . . ?
C7 C12 C11 110.01(16) . . ?
C7 C12 H12A 109.7 . . ?
C11 C12 H12A 109.7 . . ?
C7 C12 H12B 109.7 . . ?
C11 C12 H12B 109.7 . . ?
H12A C12 H12B 108.2 . . ?
C14 C9 C10 113.03(17) . . ?
C14 C9 C8 108.59(16) . . ?
C10 C9 C8 111.43(16) . . ?
C14 C9 H9 107.9 . . ?
C10 C9 H9 107.9 . . ?
C8 C9 H9 107.9 . . ?
C13 C7 C12 112.43(17) . . ?
C13 C7 C8 110.64(17) . . ?
C12 C7 C8 111.18(16) . . ?
C13 C7 H7 107.4 . . ?
C12 C7 H7 107.4 . . ?
C8 C7 H7 107.4 . . ?
C9 C8 C7 110.14(16) . . ?
C9 C8 H8A 109.6 . . ?
C7 C8 H8A 109.6 . . ?
C9 C8 H8B 109.6 . . ?
C7 C8 H8B 109.6 . . ?
H8A C8 H8B 108.1 . . ?
O1 C13 O2 123.4(2) . . ?
O1 C13 C7 124.67(19) . . ?
O2 C13 C7 111.93(19) . . ?

loop_
_geom_bond_atom_site_label_1
_geom_bond_atom_site_label_2
_geom_bond_distance
_geom_bond_site_symmetry_2
_geom_bond_publ_flag
N30 C35 1.336(3) . ?
N30 C31 1.339(3) . ?
C34 C35 1.378(3) . ?
C34 C33 1.391(3) . ?
C34 H34 0.9300 . ?
C35 H35 0.9300 . ?
C31 C32 1.382(3) . ?
C31 H31 0.9300 . ?
C36 C33 1.513(3) . ?
C36 C37 1.523(3) . ?
C36 H36A 0.9700 . ?
C36 H36B 0.9700 . ?
C37 C37 1.523(4) 2_656 ?
C37 H37A 0.9700 . ?
C37 H37B 0.9700 . ?
C33 C32 1.386(3) . ?
C32 H32 0.9300 . ?
N22 C27 1.329(3) . ?
N22 C23 1.330(3) . ?
N16 C17 1.326(3) . ?
N16 C21 1.327(3) . ?
C25 C26 1.377(3) . ?
C25 C24 1.389(3) . ?
C25 C28 1.511(3) . ?
C19 C20 1.377(3) . ?
C19 C18 1.386(3) . ?
C19 C29 1.512(3) . ?
C17 C18 1.392(3) . ?
C17 H17 0.9300 . ?
C18 H18 0.9300 . ?
C26 C27 1.374(3) . ?
C26 H26 0.9300 . ?
C20 C21 1.366(3) . ?
C20 H20 0.9300 . ?
C28 C29 1.522(3) . ?
C28 H28A 0.9700 . ?
C28 H28B 0.9700 . ?
C29 H29A 0.9700 . ?
C29 H29B 0.9700 . ?
C24 C23 1.378(3) . ?
C24 H24 0.9300 . ?
C23 H23 0.9300 . ?
C27 H27 0.9300 . ?
C21 H21 0.9300 . ?
C39 C38 1.361(6) . ?
C39 C40 1.364(7) . ?
C39 C41 1.507(7) . ?
C38 C40 1.420(8) 2 ?
C38 H38 0.9300 . ?
C40 C38 1.420(8) 2 ?
C40 H40 0.9300 . ?
C41 H41A 0.9600 . ?
C41 H41B 0.9600 . ?
C41 H41C 0.9600 . ?
O6 C15 1.321(2) . ?
O6 H6 0.96(3) . ?
O1 C13 1.203(3) . ?
O4 C14 1.319(3) . ?
O4 H4 0.93(3) . ?
O3 C14 1.208(3) . ?
O5 C15 1.212(3) . ?
C15 C11 1.515(3) . ?
C10 C9 1.526(3) . ?
C10 C11 1.526(3) . ?
C10 H10A 0.9700 . ?
C10 H10B 0.9700 . ?
C11 C12 1.534(3) . ?
C11 H11 0.9800 . ?
C14 C9 1.517(3) . ?
O2 C13 1.314(3) . ?
O2 H2 0.81(4) . ?
C12 C7 1.523(3) . ?
C12 H12A 0.9700 . ?
C12 H12B 0.9700 . ?
C9 C8 1.533(3) . ?
C9 H9 0.9800 . ?
C7 C13 1.511(3) . ?
C7 C8 1.535(3) . ?
C7 H7 0.9800 . ?
C8 H8A 0.9700 . ?
C8 H8B 0.9700 . ?
